data_9013333
loop_
_publ_author_name
'Sokolova, E.'
'Hawthorne, F. C.'

_publ_section_title
;The crystal chemistry of the scapolite-group minerals. I. crystal structure
 and long-range order Locality: Madagascar Note: S11
;
_journal_name_full 'The Canadian Mineralogist'
_journal_page_first 1527
_journal_page_last 1554
_journal_paper_doi 10.3749/canmin.46.6.1527
_journal_volume 46
_journal_year 2008
_chemical_compound_source Madagascar
_chemical_formula_sum 'C1.8 Al4.24 Ca1.84 Cl0.46 K0.08 Na2.08 O45.76 S0.09 Si7.76'
_chemical_name_mineral Scapolite
_space_group_IT_number 86
_symmetry_space_group_name_Hall '-P 4bc'
_symmetry_space_group_name_H-M 'P 42/n :2'
_cell_angle_alpha 90
_cell_angle_beta 90
_cell_angle_gamma 90
_cell_length_a 12.0972
_cell_length_b 12.0972
_cell_length_c 7.5814
_cell_formula_units_Z 2
_cell_volume 1109.479
_database_code_amcsd 0006224
_exptl_crystal_density_diffrn 3.682
_cod_original_sg_symbol_H-M 'P 42/n'
_cod_original_formula_sum '(Na2.08 Ca1.84 K.08) (Al4.24 Si7.76) O45.76 Cl.46 C1.8 S.09'
_cod_database_code 9013333

loop_
_space_group_symop_operation_xyz
x,y,z
y,1/2-x,1/2-z
-y,1/2+x,1/2+z
1/2+x,1/2+y,-z
1/2-x,1/2-y,z
1/2-y,x,1/2-z
1/2+y,-x,1/2+z
-x,-y,-z

loop_
_atom_site_label
_atom_site_fract_x
_atom_site_fract_y
_atom_site_fract_z
_atom_site_occupancy
_atom_site_U_iso_or_equiv
Na 0.11124 0.03497 0.73659 0.52000 0.02610
Ca 0.11124 0.03497 0.73659 0.46000 0.02610
K 0.11124 0.03497 0.73659 0.02000 0.02610
Al1 0.58913 0.65902 0.74730 0.07000 0.00870
Si1 0.58913 0.65902 0.74730 0.93000 0.00870
Si2 0.90902 0.16563 0.54852 0.08000 0.01000
Al2 0.90902 0.16563 0.54852 0.92000 0.01000
Si3 0.66236 0.08608 0.46128 0.93000 0.00900
Al3 0.66236 0.08608 0.46128 0.07000 0.00900
O1 0.70860 0.60080 0.75230 1.00000 0.01540
O2 0.94070 0.12490 0.76190 1.00000 0.01580
O3 0.60060 0.19130 0.54600 1.00000 0.01710
O4 0.79480 0.09690 0.46580 1.00000 0.01630
O5 0.61740 0.98070 0.92130 1.00000 0.01840
O6 0.52110 0.62070 0.92370 1.00000 0.01700
Cl 0.25000 0.25000 0.75000 0.46000 0.04170
C 0.25800 0.25200 0.74200 0.45000 0.16000
O12 0.25800 0.25200 0.74200 0.45000 0.16000
O13 0.25800 0.25200 0.74200 0.45000 0.16000
O14 0.25800 0.25200 0.74200 0.45000 0.16000
S 0.25000 0.25000 0.75000 0.09000 0.04170
O15 0.25000 0.25000 0.75000 0.09000 0.04170
O16 0.25000 0.25000 0.75000 0.09000 0.04170
O17 0.25000 0.25000 0.75000 0.09000 0.04170
O18 0.25000 0.25000 0.75000 0.09000 0.04170
O7 0.36800 0.26200 0.74800 1.00000 0.01800
O8 0.20900 0.35000 0.73000 1.00000 0.05400
O9 0.20800 0.15800 0.76000 1.00000 0.15000
O11 0.35300 0.26500 0.66200 1.00000 0.03300

loop_
_cod_related_entry_id
_cod_related_entry_database
_cod_related_entry_code
1 AMCSD 0006224
